data_7063854
loop_
_publ_author_name
'Zou, Jia'
'Zhang, Li'
'Chen, Zhengguo'
'Li, Haoran'
'Zhou, Qianzai'
'Wang, Xinyu'
'Huang, Ming'
'Yu, SiJia'
'Yang, Haijun'

_publ_section_title
;
 A novel pentazolate with a delocalized cation and its cocrystal
;
_journal_issue 25
_journal_name_full 'New Journal of Chemistry'
_journal_page_first 10922
_journal_page_last 10927
_journal_paper_doi 10.1039/D5NJ00733J
_journal_volume 49
_journal_year 2025
_chemical_formula_moiety 'N O3, C7 H12 N9 O6'
_chemical_formula_sum 'C7 H12 N10 O9'
_chemical_formula_weight 380.27
_space_group_crystal_system monoclinic
_space_group_IT_number 14
_space_group_name_Hall '-P 2yn'
_space_group_name_H-M_alt 'P 1 21/n 1'
_atom_sites_solution_hydrogens difmap
_atom_sites_solution_primary iterative
_audit_creation_date 2025-04-17
_audit_creation_method
;
Olex2 1.2
(compiled 2018.05.29 svn.r3508 for OlexSys, GUI svn.r5506)
;
_audit_update_record
;
2025-04-18 deposited with the CCDC.	2025-05-21 downloaded from the CCDC.
;
_cell_angle_alpha 90
_cell_angle_beta 107.872(3)
_cell_angle_gamma 90
_cell_formula_units_Z 4
_cell_length_a 13.0759(9)
_cell_length_b 8.8455(6)
_cell_length_c 13.5603(9)
_cell_measurement_reflns_used 9986
_cell_measurement_temperature 273(2)
_cell_measurement_theta_max 27.19
_cell_measurement_theta_min 2.60
_cell_volume 1492.74(18)
_computing_cell_refinement 'SAINT V8.40B (?, 2016)'
_computing_data_collection 'Bruker APEX-II CCD'
_computing_data_reduction 'SAINT V8.40B (?, 2016)'
_computing_molecular_graphics 'Olex2 (Dolomanov et al., 2009)'
_computing_publication_material 'Olex2 (Dolomanov et al., 2009)'
_computing_structure_refinement 'ShelXL (Sheldrick, 2015)'
_computing_structure_solution 'olex2.solve (Bourhis et al., 2015)'
_diffrn_ambient_temperature 273.15
_diffrn_measured_fraction_theta_full 0.999
_diffrn_measured_fraction_theta_max 0.999
_diffrn_measurement_device_type 'Bruker APEX-II CCD'
_diffrn_measurement_method '\f and \w scans'
_diffrn_radiation_type MoK\a
_diffrn_radiation_wavelength 0.71073
_diffrn_reflns_av_R_equivalents 0.0499
_diffrn_reflns_av_unetI/netI 0.0200
_diffrn_reflns_Laue_measured_fraction_full 0.999
_diffrn_reflns_Laue_measured_fraction_max 0.999
_diffrn_reflns_limit_h_max 15
_diffrn_reflns_limit_h_min -15
_diffrn_reflns_limit_k_max 10
_diffrn_reflns_limit_k_min -10
_diffrn_reflns_limit_l_max 16
_diffrn_reflns_limit_l_min -16
_diffrn_reflns_number 64801
_diffrn_reflns_point_group_measured_fraction_full 0.999
_diffrn_reflns_point_group_measured_fraction_max 0.999
_diffrn_reflns_theta_full 25.000
_diffrn_reflns_theta_max 25.000
_diffrn_reflns_theta_min 2.599
_diffrn_standards_number 0
_exptl_absorpt_coefficient_mu 0.154
_exptl_absorpt_correction_type none
_exptl_crystal_colour 'clear light yellow'
_exptl_crystal_colour_lustre clear
_exptl_crystal_colour_modifier light
_exptl_crystal_colour_primary yellow
_exptl_crystal_density_diffrn 1.692
_exptl_crystal_description block
_exptl_crystal_F_000 784
_exptl_crystal_size_max 0.6
_exptl_crystal_size_mid 0.5
_exptl_crystal_size_min 0.4
_refine_diff_density_max 0.247
_refine_diff_density_min -0.424
_refine_diff_density_rms 0.050
_refine_ls_extinction_coef 0.018(3)
_refine_ls_extinction_expression Fc^*^=kFc[1+0.001xFc^2^\l^3^/sin(2\q)]^-1/4^
_refine_ls_extinction_method 'SHELXL-2018/3 (Sheldrick 2018)'
_refine_ls_goodness_of_fit_ref 1.029
_refine_ls_hydrogen_treatment refall
_refine_ls_matrix_type full
_refine_ls_number_parameters 284
_refine_ls_number_reflns 2631
_refine_ls_number_restraints 1
_refine_ls_restrained_S_all 1.030
_refine_ls_R_factor_all 0.0528
_refine_ls_R_factor_gt 0.0459
_refine_ls_shift/su_max 0.000
_refine_ls_shift/su_mean 0.000
_refine_ls_structure_factor_coef Fsqd
_refine_ls_weighting_details 'w=1/[\s^2^(Fo^2^)+(0.0763P)^2^+0.7423P] where P=(Fo^2^+2Fc^2^)/3'
_refine_ls_weighting_scheme calc
_refine_ls_wR_factor_gt 0.1284
_refine_ls_wR_factor_ref 0.1360
_reflns_Friedel_coverage 0.000
_reflns_number_gt 2264
_reflns_number_total 2631
_reflns_threshold_expression 'I > 2\s(I)'
_cod_data_source_file d5nj00733j2.cif
_cod_data_source_block bb
_cod_depositor_comments 'Adding full bibliography for 7063853--7063854.cif.'
_cod_database_code 7063854
_shelx_shelxl_version_number 2018/3
_shelx_space_group_comment
;
The symmetry employed for this shelxl refinement is uniquely defined
by the following loop, which should always be used as a source of
symmetry information in preference to the above space-group names.
They are only intended as comments.
;
_shelx_estimated_absorpt_t_max 0.941
_shelx_estimated_absorpt_t_min 0.913
_olex2_refinement_description
;
1. Rigid bond restraints
 O5, N8
 with sigma for 1-2 distances of 0.01 and sigma for 1-3 distances of 0.005
;
_olex2_submission_special_instructions 'No special instructions were received'

loop_
_space_group_symop_operation_xyz
'x, y, z'
'-x+1/2, y+1/2, -z+1/2'
'-x, -y, -z'
'x-1/2, -y-1/2, z-1/2'

loop_
_atom_site_label
_atom_site_type_symbol
_atom_site_fract_x
_atom_site_fract_y
_atom_site_fract_z
_atom_site_U_iso_or_equiv
_atom_site_adp_type
_atom_site_occupancy
_atom_site_site_symmetry_order
_atom_site_calc_flag
_atom_site_refinement_flags_posn
_atom_site_refinement_flags_adp
_atom_site_refinement_flags_occupancy
_atom_site_disorder_assembly
_atom_site_disorder_group
O9 O 0.20870(12) 0.53493(17) 0.41822(12) 0.0516(4) Uani 1 1 d . . . . .
N6 N 0.58205(12) 0.59401(17) 0.80434(12) 0.0368(4) Uani 1 1 d . . . . .
N9 N 0.55679(13) 0.33818(17) 0.82601(12) 0.0386(4) Uani 1 1 d . . . . .
N3 N 0.44192(12) 0.46633(17) 0.68702(12) 0.0382(4) Uani 1 1 d . . . . .
N10 N 0.28221(13) 0.52576(19) 0.37741(13) 0.0428(4) Uani 1 1 d . . . . .
N2 N 0.44279(14) 0.19488(19) 0.68558(13) 0.0442(4) Uani 1 1 d . . . . .
O1 O 0.58549(15) 0.06451(19) 0.67376(15) 0.0660(5) Uani 1 1 d . . . . .
O8 O 0.29130(15) 0.62240(19) 0.31447(14) 0.0663(5) Uani 1 1 d . . . . .
N4 N 0.43974(14) 0.73599(19) 0.69008(13) 0.0450(4) Uani 1 1 d . . . . .
N1 N 0.51329(16) 0.1480(2) 0.62930(14) 0.0500(5) Uani 1 1 d . . . . .
N7 N 0.68368(14) 0.4759(2) 0.96124(13) 0.0500(5) Uani 1 1 d . . . . .
O7 O 0.34604(16) 0.4198(2) 0.40168(15) 0.0775(6) Uani 1 1 d . . . . .
O2 O 0.49120(19) 0.1869(2) 0.54006(14) 0.0828(6) Uani 1 1 d . . . . .
N5 N 0.36933(17) 0.7713(3) 0.74684(18) 0.0631(6) Uani 1 1 d . . . . .
C7 C 0.52809(14) 0.4656(2) 0.77167(13) 0.0332(4) Uani 1 1 d . . . . .
O4 O 0.4000(2) 0.8620(2) 0.81583(19) 0.0922(7) Uani 1 1 d . . . . .
C4 C 0.55222(17) 0.7375(2) 0.74814(18) 0.0435(5) Uani 1 1 d . . . . .
C1 C 0.4929(2) 0.2000(2) 0.79674(16) 0.0459(5) Uani 1 1 d . . . . .
O3 O 0.28216(16) 0.7098(4) 0.7190(2) 0.1077(9) Uani 1 1 d . . . . .
C2 C 0.38061(17) 0.3286(2) 0.64670(19) 0.0469(5) Uani 1 1 d . . . . .
C5 C 0.68624(18) 0.5884(3) 0.88513(17) 0.0484(5) Uani 1 1 d . . . . .
C3 C 0.4113(2) 0.6038(2) 0.62487(16) 0.0462(5) Uani 1 1 d . . . . .
N8 N 0.6335(2) 0.5241(4) 1.03191(18) 0.0859(8) Uani 1 1 d . U . . .
C6 C 0.6543(2) 0.3298(3) 0.9153(2) 0.0646(7) Uani 1 1 d . . . . .
O6 O 0.6033(3) 0.4351(5) 1.0792(2) 0.1514(14) Uani 1 1 d . . . . .
O5 O 0.6258(3) 0.6580(4) 1.0423(3) 0.1523(15) Uani 1 1 d . U . . .
H4A H 0.5646(19) 0.811(3) 0.795(2) 0.056(7) Uiso 1 1 d . . . . .
H1A H 0.435(2) 0.205(3) 0.8267(19) 0.057(7) Uiso 1 1 d . . . . .
H1B H 0.540(2) 0.114(3) 0.8212(19) 0.057(7) Uiso 1 1 d . . . . .
H5A H 0.702(2) 0.677(3) 0.916(2) 0.065(8) Uiso 1 1 d . . . . .
H3A H 0.340(2) 0.595(3) 0.598(2) 0.063(7) Uiso 1 1 d . . . . .
H3B H 0.450(2) 0.605(3) 0.573(2) 0.057(7) Uiso 1 1 d . . . . .
H2A H 0.364(2) 0.330(3) 0.576(2) 0.067(8) Uiso 1 1 d . . . . .
H2B H 0.322(2) 0.327(3) 0.672(2) 0.063(7) Uiso 1 1 d . . . . .
H4B H 0.5911(18) 0.749(3) 0.6981(18) 0.049(6) Uiso 1 1 d . . . . .
H5B H 0.741(2) 0.546(3) 0.857(2) 0.075(8) Uiso 1 1 d . . . . .
H6A H 0.641(3) 0.260(4) 0.960(3) 0.096(11) Uiso 1 1 d . . . . .
H6B H 0.717(3) 0.305(4) 0.887(3) 0.096(11) Uiso 1 1 d . . . . .

loop_
_atom_site_aniso_label
_atom_site_aniso_U_11
_atom_site_aniso_U_22
_atom_site_aniso_U_33
_atom_site_aniso_U_23
_atom_site_aniso_U_13
_atom_site_aniso_U_12
O9 0.0522(9) 0.0541(9) 0.0525(9) 0.0030(7) 0.0220(7) 0.0043(7)
N6 0.0395(8) 0.0322(8) 0.0374(8) -0.0009(6) 0.0099(7) -0.0028(6)
N9 0.0434(9) 0.0332(8) 0.0370(8) 0.0045(6) 0.0092(7) -0.0002(7)
N3 0.0387(8) 0.0348(9) 0.0378(8) 0.0003(6) 0.0070(7) -0.0009(6)
N10 0.0469(9) 0.0416(9) 0.0384(9) -0.0046(7) 0.0109(7) 0.0037(8)
N2 0.0501(10) 0.0375(9) 0.0463(9) -0.0037(7) 0.0167(8) -0.0076(7)
O1 0.0715(11) 0.0523(9) 0.0818(12) 0.0098(9) 0.0348(10) 0.0147(9)
O8 0.0790(12) 0.0554(10) 0.0759(12) 0.0125(9) 0.0408(10) 0.0015(9)
N4 0.0498(10) 0.0376(9) 0.0486(10) 0.0040(7) 0.0165(8) 0.0084(7)
N1 0.0662(12) 0.0377(9) 0.0506(11) -0.0012(8) 0.0247(9) -0.0024(9)
N7 0.0520(10) 0.0543(11) 0.0384(9) 0.0015(8) 0.0059(8) -0.0022(8)
O7 0.0853(13) 0.0785(12) 0.0754(12) 0.0176(10) 0.0347(10) 0.0437(11)
O2 0.1217(17) 0.0814(13) 0.0535(11) 0.0070(10) 0.0393(11) 0.0188(12)
N5 0.0584(13) 0.0645(13) 0.0711(13) 0.0026(11) 0.0266(10) 0.0170(10)
C7 0.0360(9) 0.0331(10) 0.0330(9) -0.0014(7) 0.0142(7) 0.0011(7)
O4 0.1227(18) 0.0674(12) 0.1082(17) -0.0262(12) 0.0673(15) 0.0031(12)
C4 0.0498(11) 0.0319(10) 0.0497(12) 0.0012(9) 0.0166(10) 0.0004(8)
C1 0.0599(13) 0.0352(10) 0.0462(11) 0.0013(9) 0.0215(10) -0.0081(10)
O3 0.0495(11) 0.169(3) 0.1076(18) -0.0143(17) 0.0280(11) 0.0125(14)
C2 0.0402(11) 0.0443(12) 0.0531(13) -0.0051(9) 0.0096(10) -0.0070(9)
C5 0.0437(11) 0.0490(13) 0.0470(12) 0.0000(10) 0.0058(9) -0.0072(10)
C3 0.0498(12) 0.0432(12) 0.0406(11) 0.0059(9) 0.0065(10) 0.0030(9)
N8 0.0857(17) 0.130(2) 0.0454(12) -0.0114(15) 0.0245(12) -0.0248(17)
C6 0.0642(16) 0.0455(13) 0.0644(15) 0.0088(12) -0.0095(13) 0.0019(11)
O6 0.148(3) 0.230(4) 0.0903(18) 0.061(2) 0.0567(18) -0.017(2)
O5 0.166(3) 0.170(3) 0.148(3) -0.102(3) 0.088(2) -0.043(2)

loop_
_atom_type_symbol
_atom_type_description
_atom_type_scat_dispersion_real
_atom_type_scat_dispersion_imag
_atom_type_scat_source
C C 0.0033 0.0016 'International Tables Vol C Tables 4.2.6.8 and 6.1.1.4'
H H 0.0000 0.0000 'International Tables Vol C Tables 4.2.6.8 and 6.1.1.4'
N N 0.0061 0.0033 'International Tables Vol C Tables 4.2.6.8 and 6.1.1.4'
O O 0.0106 0.0060 'International Tables Vol C Tables 4.2.6.8 and 6.1.1.4'

loop_
_geom_angle_atom_site_label_1
_geom_angle_atom_site_label_2
_geom_angle_atom_site_label_3
_geom_angle
_geom_angle_site_symmetry_1
_geom_angle_site_symmetry_3
_geom_angle_publ_flag
C7 N6 C4 122.12(15) . . ?
C7 N6 C5 119.58(17) . . ?
C5 N6 C4 117.10(16) . . ?
C7 N9 C1 120.94(16) . . ?
C7 N9 C6 121.60(17) . . ?
C1 N9 C6 117.44(17) . . ?
C7 N3 C2 122.32(16) . . ?
C7 N3 C3 120.45(16) . . ?
C3 N3 C2 116.96(16) . . ?
O8 N10 O9 120.63(17) . . ?
O7 N10 O9 118.78(18) . . ?
O7 N10 O8 120.59(19) . . ?
N1 N2 C1 113.94(17) . . ?
N1 N2 C2 115.32(17) . . ?
C2 N2 C1 112.31(17) . . ?
N5 N4 C4 115.45(18) . . ?
N5 N4 C3 115.27(19) . . ?
C4 N4 C3 111.70(17) . . ?
O1 N1 N2 116.51(17) . . ?
O1 N1 O2 126.0(2) . . ?
O2 N1 N2 117.3(2) . . ?
N8 N7 C5 113.8(2) . . ?
N8 N7 C6 117.2(2) . . ?
C6 N7 C5 111.86(19) . . ?
O4 N5 N4 117.1(2) . . ?
O4 N5 O3 126.6(2) . . ?
O3 N5 N4 116.2(2) . . ?
N6 C7 N3 119.94(16) . . ?
N9 C7 N6 120.20(16) . . ?
N9 C7 N3 119.78(16) . . ?
N4 C4 N6 109.86(16) . . ?
N2 C1 N9 110.25(16) . . ?
N2 C2 N3 111.26(16) . . ?
N7 C5 N6 109.81(17) . . ?
N4 C3 N3 110.28(16) . . ?
O6 N8 N7 119.2(4) . . ?
O6 N8 O5 123.4(4) . . ?
O5 N8 N7 117.4(3) . . ?
N7 C6 N9 111.21(18) . . ?

loop_
_geom_bond_atom_site_label_1
_geom_bond_atom_site_label_2
_geom_bond_distance
_geom_bond_site_symmetry_2
_geom_bond_publ_flag
O9 N10 1.250(2) . ?
N6 C7 1.339(2) . ?
N6 C4 1.470(2) . ?
N6 C5 1.464(3) . ?
N9 C7 1.336(2) . ?
N9 C1 1.465(2) . ?
N9 C6 1.466(3) . ?
N3 C7 1.339(2) . ?
N3 C2 1.469(3) . ?
N3 C3 1.463(3) . ?
N10 O8 1.239(2) . ?
N10 O7 1.231(2) . ?
N2 N1 1.427(3) . ?
N2 C1 1.448(3) . ?
N2 C2 1.440(3) . ?
O1 N1 1.204(2) . ?
N4 N5 1.404(3) . ?
N4 C4 1.440(3) . ?
N4 C3 1.444(3) . ?
N1 O2 1.205(3) . ?
N7 C5 1.441(3) . ?
N7 N8 1.384(3) . ?
N7 C6 1.435(3) . ?
N5 O4 1.204(3) . ?
N5 O3 1.214(3) . ?
N8 O6 1.159(4) . ?
N8 O5 1.200(4) . ?
